data_2234854
loop_
_publ_author_name
'Sharif, Shahzad'
'Khan, Islam Ullah'
'Zaheer, Samia'
'Ng, Seik Weng'

_publ_section_title
;
 <i>catena</i>-Poly[[[pentaaquacerium(III)]-\m-pyridine-2,4,6-tricarboxylato-\k^4^<i>N</i>,<i>O</i>^2^,<i>O</i>^6^:<i>O</i>^6'^]
 tetrahydrate]
;
_journal_coeditor_code XU5510
_journal_issue 5
_journal_name_full 'Acta Crystallographica Section E'
_journal_page_first m624
_journal_page_last m625
_journal_paper_doi 10.1107/S1600536812015887
_journal_volume 68
_journal_year 2012
_chemical_formula_iupac '[Ce (C8 H2 N O6) (H2 O)5], 4H2 O'
_chemical_formula_moiety 'C8 H12 Ce N O11, 4(H2 O)'
_chemical_formula_sum 'C8 H20 Ce N O15'
_chemical_formula_weight 510.37
_chemical_name_systematic
;
<i>catena</i>-Poly[[[pentaaquacerium(III)]-\m-pyridine-2,4,6-tricarboxylato-
\k^4^<i>N</i>,<i>O</i>^2^,<i>O</i>^6^:<i>O</i>^6'^)] tetrahydrate]
;
_space_group_IT_number 33
_symmetry_cell_setting orthorhombic
_symmetry_space_group_name_Hall 'P 2c -2n'
_symmetry_space_group_name_H-M 'P n a 21'
_atom_sites_solution_hydrogens geom
_atom_sites_solution_primary direct
_atom_sites_solution_secondary difmap
_audit_creation_method SHELXL-97
_cell_angle_alpha 90.00
_cell_angle_beta 90.00
_cell_angle_gamma 90.00
_cell_formula_units_Z 4
_cell_length_a 6.8437(3)
_cell_length_b 13.3207(5)
_cell_length_c 17.9045(7)
_cell_measurement_reflns_used 7136
_cell_measurement_temperature 293(2)
_cell_measurement_theta_max 28.2
_cell_measurement_theta_min 3.1
_cell_volume 1632.23(11)
_computing_cell_refinement 'SAINT (Bruker, 2011)'
_computing_data_collection 'APEX2 (Bruker, 2011)'
_computing_data_reduction 'SAINT (Bruker, 2011)'
_computing_molecular_graphics 'X-SEED (Barbour, 2001)'
_computing_publication_material 'publCIF (Westrip, 2010)'
_computing_structure_refinement 'SHELXL97 (Sheldrick, 2008)'
_computing_structure_solution 'SHELXS97 (Sheldrick, 2008)'
_diffrn_ambient_temperature 293(2)
_diffrn_measured_fraction_theta_full 0.997
_diffrn_measured_fraction_theta_max 0.997
_diffrn_measurement_device_type 'Bruker APEXII diffractometer'
_diffrn_measurement_method '\w scans'
_diffrn_radiation_monochromator graphite
_diffrn_radiation_source 'fine-focus sealed tube'
_diffrn_radiation_type MoK\a
_diffrn_radiation_wavelength 0.71073
_diffrn_reflns_av_R_equivalents 0.0342
_diffrn_reflns_av_sigmaI/netI 0.0282
_diffrn_reflns_limit_h_max 5
_diffrn_reflns_limit_h_min -8
_diffrn_reflns_limit_k_max 16
_diffrn_reflns_limit_k_min -17
_diffrn_reflns_limit_l_max 22
_diffrn_reflns_limit_l_min -23
_diffrn_reflns_number 19512
_diffrn_reflns_theta_full 27.50
_diffrn_reflns_theta_max 27.50
_diffrn_reflns_theta_min 2.27
_diffrn_standards_decay_% 0
_diffrn_standards_interval_count 0
_diffrn_standards_interval_time 0
_diffrn_standards_number 0
_exptl_absorpt_coefficient_mu 2.870
_exptl_absorpt_correction_T_max 0.8938
_exptl_absorpt_correction_T_min 0.5840
_exptl_absorpt_correction_type multi-scan
_exptl_absorpt_process_details '(SADABS; Sheldrick, 1996)'
_exptl_crystal_colour yellow
_exptl_crystal_density_diffrn 2.077
_exptl_crystal_density_method 'not measured'
_exptl_crystal_description prism
_exptl_crystal_F_000 1012
_exptl_crystal_size_max 0.21
_exptl_crystal_size_mid 0.06
_exptl_crystal_size_min 0.04
_refine_diff_density_max 0.681
_refine_diff_density_min -0.511
_refine_ls_abs_structure_details 'Flack (1983), 1757 Friedel pairs'
_refine_ls_abs_structure_Flack -0.05(2)
_refine_ls_extinction_method none
_refine_ls_goodness_of_fit_ref 1.065
_refine_ls_hydrogen_treatment constr
_refine_ls_matrix_type full
_refine_ls_number_parameters 226
_refine_ls_number_reflns 3690
_refine_ls_number_restraints 25
_refine_ls_restrained_S_all 1.074
_refine_ls_R_factor_all 0.0394
_refine_ls_R_factor_gt 0.0331
_refine_ls_shift/su_max 0.001
_refine_ls_shift/su_mean 0.001
_refine_ls_structure_factor_coef Fsqd
_refine_ls_weighting_details 'calc w=1/[\s^2^(Fo^2^)+(0.0295P)^2^+6.9973P] where P=(Fo^2^+2Fc^2^)/3'
_refine_ls_weighting_scheme calc
_refine_ls_wR_factor_gt 0.0724
_refine_ls_wR_factor_ref 0.0775
_reflns_number_gt 3336
_reflns_number_total 3690
_reflns_threshold_expression I>2\s(I)
_cod_data_source_file xu5510.cif
_cod_data_source_block I
_cod_depositor_comments
;
 Removing the "\" symbol from the _chemical_name_systematic
 data item value.

 Antanas Vaitkus,
 2017-03-29
;
_cod_database_code 2234854
_cod_database_fobs_code 2234854

loop_
_symmetry_equiv_pos_as_xyz
'x, y, z'
'-x, -y, z+1/2'
'-x+1/2, y+1/2, z+1/2'
'x+1/2, -y+1/2, z'

loop_
_atom_site_type_symbol
_atom_site_label
_atom_site_fract_x
_atom_site_fract_y
_atom_site_fract_z
_atom_site_U_iso_or_equiv
_atom_site_adp_type
_atom_site_calc_flag
_atom_site_refinement_flags
_atom_site_occupancy
_atom_site_symmetry_multiplicity
Ce Ce1 0.48574(3) 0.464973(17) 0.49983(4) 0.01583(8) Uani d . 1 1
O O1 0.5984(6) 0.2872(3) 0.5134(2) 0.0230(10) Uani d . 1 1
O O2 0.6815(6) 0.1363(3) 0.4705(2) 0.0245(9) Uani d . 1 1
O O3 0.5476(11) 0.0845(5) 0.1892(4) 0.0538(19) Uani d . 1 1
O O4 0.6142(9) 0.2190(4) 0.1212(3) 0.0446(14) Uani d . 1 1
O O5 0.4457(8) 0.5584(3) 0.2552(3) 0.0346(11) Uani d . 1 1
O O6 0.4253(7) 0.5458(3) 0.3787(2) 0.0279(9) Uani d . 1 1
O O1w 0.3428(7) 0.4311(4) 0.6266(3) 0.0392(12) Uani d . 1 1
H H11 0.4322 0.4136 0.6560 0.059 Uiso d R 1 1
H H12 0.2597 0.3850 0.6233 0.059 Uiso d R 1 1
O O2w 0.7604(7) 0.4543(3) 0.5942(3) 0.0336(11) Uani d . 1 1
H H21 0.7783 0.5110 0.6135 0.050 Uiso d R 1 1
H H22 0.8633 0.4356 0.5727 0.050 Uiso d R 1 1
O O3w 0.1808(6) 0.5787(4) 0.5174(3) 0.0368(13) Uani d . 1 1
H H31 0.1733 0.6194 0.4817 0.055 Uiso d R 1 1
H H32 0.1907 0.6105 0.5577 0.055 Uiso d R 1 1
O O4w 0.5804(7) 0.6370(3) 0.5462(3) 0.0308(10) Uani d . 1 1
H H41 0.5090 0.6528 0.5826 0.046 Uiso d R 1 1
H H42 0.6977 0.6360 0.5600 0.046 Uiso d R 1 1
O O5w 0.8185(7) 0.5032(4) 0.4421(3) 0.0386(11) Uani d . 1 1
H H51 0.8272 0.5650 0.4335 0.058 Uiso d R 1 1
H H52 0.8305 0.4712 0.4019 0.058 Uiso d R 1 1
O O6w 1.0103(8) 0.3123(4) 0.6438(3) 0.0423(13) Uani d U 1 1
H H61 1.0118 0.2610 0.6165 0.063 Uiso d R 1 1
H H62 0.9898 0.2961 0.6884 0.063 Uiso d R 1 1
O O7w 0.9175(12) 0.5539(6) 0.2974(4) 0.0593(19) Uani d U 1 1
H H71 0.9540 0.5066 0.2697 0.089 Uiso d R 1 1
H H72 1.0053 0.5977 0.3007 0.089 Uiso d R 1 1
O O8w 0.2199(9) 0.7304(5) 0.2708(4) 0.0668(18) Uani d U 1 1
H H81 0.3388 0.7149 0.2686 0.100 Uiso d R 1 1
H H82 0.1979 0.7848 0.2931 0.100 Uiso d R 1 1
O O9w 0.1128(17) 0.7295(6) 0.4192(5) 0.113(3) Uani d U 1 1
H H91 0.1622 0.7812 0.4383 0.169 Uiso d R 1 1
H H92 -0.0087 0.7384 0.4195 0.169 Uiso d R 1 1
N N1 0.5422(7) 0.3589(3) 0.3789(3) 0.0167(9) Uani d . 1 1
C C1 0.6225(7) 0.2232(4) 0.4618(3) 0.0174(11) Uani d . 1 1
C C2 0.5789(8) 0.2597(4) 0.3837(3) 0.0159(10) Uani d . 1 1
C C3 0.5835(8) 0.1987(4) 0.3213(4) 0.0205(11) Uani d . 1 1
H H3 0.6024 0.1298 0.3262 0.025 Uiso calc R 1 1
C C4 0.5595(8) 0.2415(4) 0.2508(3) 0.0201(11) Uani d . 1 1
C C5 0.5308(8) 0.3449(4) 0.2457(3) 0.0192(11) Uani d . 1 1
H H5 0.5228 0.3763 0.1994 0.023 Uiso calc R 1 1
C C6 0.5142(7) 0.4002(4) 0.3112(3) 0.0172(10) Uani d . 1 1
C C7 0.4583(8) 0.5113(4) 0.3140(3) 0.0199(11) Uani d . 1 1
C C8 0.5716(9) 0.1763(5) 0.1811(4) 0.0272(13) Uani d . 1 1

loop_
_atom_site_aniso_label
_atom_site_aniso_U_11
_atom_site_aniso_U_22
_atom_site_aniso_U_33
_atom_site_aniso_U_12
_atom_site_aniso_U_13
_atom_site_aniso_U_23
Ce1 0.02002(12) 0.01382(12) 0.01366(12) -0.00054(9) -0.0016(3) -0.0023(2)
O1 0.041(2) 0.0170(17) 0.011(3) 0.0042(15) -0.0039(16) -0.0025(15)
O2 0.029(2) 0.019(2) 0.025(2) 0.0062(16) -0.0011(17) 0.0015(16)
O3 0.082(5) 0.035(3) 0.045(4) -0.009(3) 0.024(3) -0.021(3)
O4 0.067(4) 0.043(3) 0.024(3) 0.027(3) 0.005(2) 0.000(2)
O5 0.058(3) 0.027(2) 0.019(2) 0.011(2) 0.003(2) 0.0068(19)
O6 0.043(2) 0.021(2) 0.019(2) 0.0103(19) 0.0019(19) -0.0015(17)
O1w 0.040(3) 0.062(3) 0.016(2) -0.012(2) 0.0009(19) 0.000(2)
O2w 0.038(3) 0.030(2) 0.033(3) 0.003(2) -0.019(2) -0.010(2)
O3w 0.033(2) 0.040(3) 0.038(4) 0.0065(19) 0.0004(19) -0.012(2)
O4w 0.032(2) 0.025(2) 0.036(3) 0.0027(18) -0.004(2) -0.0116(19)
O5w 0.031(2) 0.051(3) 0.033(3) -0.006(2) 0.005(2) -0.007(2)
O6w 0.055(3) 0.034(3) 0.038(3) 0.004(2) 0.003(2) -0.007(2)
O7w 0.065(4) 0.065(4) 0.048(4) 0.003(3) 0.010(3) 0.003(3)
O8w 0.057(4) 0.067(4) 0.077(4) 0.014(3) -0.002(3) 0.001(3)
O9w 0.172(8) 0.076(5) 0.090(5) 0.046(5) -0.008(6) -0.014(4)
N1 0.018(2) 0.016(2) 0.017(2) 0.0018(17) -0.0022(17) -0.0001(18)
C1 0.015(2) 0.014(3) 0.023(3) -0.0001(19) -0.002(2) 0.002(2)
C2 0.017(2) 0.013(2) 0.018(3) 0.0021(19) 0.000(2) -0.002(2)
C3 0.018(3) 0.018(3) 0.026(3) 0.001(2) -0.001(2) 0.001(2)
C4 0.018(2) 0.022(3) 0.020(3) 0.003(2) 0.004(2) -0.002(2)
C5 0.021(3) 0.022(3) 0.015(3) 0.003(2) 0.000(2) -0.001(2)
C6 0.018(2) 0.019(3) 0.015(3) -0.0012(19) 0.001(2) 0.001(2)
C7 0.024(3) 0.018(3) 0.018(3) 0.001(2) 0.001(2) 0.003(2)
C8 0.028(3) 0.034(3) 0.020(3) 0.006(3) -0.004(2) -0.010(3)

loop_
_atom_type_symbol
_atom_type_description
_atom_type_scat_dispersion_real
_atom_type_scat_dispersion_imag
_atom_type_scat_source
C C 0.0033 0.0016 'International Tables Vol C Tables 4.2.6.8 and 6.1.1.4'
H H 0.0000 0.0000 'International Tables Vol C Tables 4.2.6.8 and 6.1.1.4'
N N 0.0061 0.0033 'International Tables Vol C Tables 4.2.6.8 and 6.1.1.4'
O O 0.0106 0.0060 'International Tables Vol C Tables 4.2.6.8 and 6.1.1.4'
Ce Ce -0.2486 2.6331 'International Tables Vol C Tables 4.2.6.8 and 6.1.1.4'

loop_
_geom_angle_atom_site_label_1
_geom_angle_atom_site_label_2
_geom_angle_atom_site_label_3
_geom_angle_site_symmetry_1
_geom_angle_site_symmetry_3
_geom_angle
O6 Ce1 O1 . . 123.53(13)
O6 Ce1 O1w . . 144.17(17)
O1 Ce1 O1w . . 82.09(16)
O6 Ce1 O4w . . 86.32(15)
O1 Ce1 O4w . . 138.49(14)
O1w Ce1 O4w . . 88.02(17)
O6 Ce1 O2w . . 137.65(17)
O1 Ce1 O2w . . 69.70(14)
O1w Ce1 O2w . . 71.10(17)
O4w Ce1 O2w . . 68.94(14)
O6 Ce1 O2 . 4_455 84.95(15)
O1 Ce1 O2 . 4_455 76.68(13)
O1w Ce1 O2 . 4_455 76.83(15)
O4w Ce1 O2 . 4_455 139.67(14)
O2w Ce1 O2 . 4_455 135.89(16)
O6 Ce1 O5w . . 72.86(17)
O1 Ce1 O5w . . 87.32(17)
O1w Ce1 O5w . . 138.51(17)
O4w Ce1 O5w . . 73.92(17)
O2w Ce1 O5w . . 67.60(18)
O2 Ce1 O5w 4_455 . 139.01(16)
O6 Ce1 O3w . . 73.51(15)
O1 Ce1 O3w . . 141.96(15)
O1w Ce1 O3w . . 71.48(17)
O4w Ce1 O3w . . 68.68(14)
O2w Ce1 O3w . . 123.26(15)
O2 Ce1 O3w 4_455 . 71.08(13)
O5w Ce1 O3w . . 130.50(17)
O6 Ce1 N1 . . 62.00(14)
O1 Ce1 N1 . . 61.53(13)
O1w Ce1 N1 . . 135.14(16)
O4w Ce1 N1 . . 136.56(16)
O2w Ce1 N1 . . 114.37(15)
O2 Ce1 N1 4_455 . 70.25(14)
O5w Ce1 N1 . . 68.94(16)
O3w Ce1 N1 . . 122.29(14)
C1 O1 Ce1 . . 127.3(3)
C1 O2 Ce1 . 4 142.4(4)
C7 O6 Ce1 . . 128.2(4)
Ce1 O1w H11 . . 109.4
Ce1 O1w H12 . . 109.4
H11 O1w H12 . . 109.5
Ce1 O2w H21 . . 109.4
Ce1 O2w H22 . . 109.5
H21 O2w H22 . . 109.5
Ce1 O3w H31 . . 109.5
Ce1 O3w H32 . . 109.5
H31 O3w H32 . . 109.5
Ce1 O4w H41 . . 109.4
Ce1 O4w H42 . . 109.1
H41 O4w H42 . . 109.5
Ce1 O5w H51 . . 109.4
Ce1 O5w H52 . . 109.5
H51 O5w H52 . . 109.5
H61 O6w H62 . . 110.3
H71 O7w H72 . . 110.5
H81 O8w H82 . . 114.1
H91 O9w H92 . . 106.3
C6 N1 C2 . . 119.1(5)
C6 N1 Ce1 . . 120.3(4)
C2 N1 Ce1 . . 120.3(3)
O2 C1 O1 . . 125.5(5)
O2 C1 C2 . . 118.9(5)
O1 C1 C2 . . 115.6(4)
N1 C2 C3 . . 121.9(5)
N1 C2 C1 . . 114.4(4)
C3 C2 C1 . . 123.7(5)
C2 C3 C4 . . 119.2(5)
C2 C3 H3 . . 120.4
C4 C3 H3 . . 120.4
C3 C4 C5 . . 118.7(5)
C3 C4 C8 . . 120.1(5)
C5 C4 C8 . . 121.1(5)
C6 C5 C4 . . 118.6(5)
C6 C5 H5 . . 120.7
C4 C5 H5 . . 120.7
N1 C6 C5 . . 122.2(5)
N1 C6 C7 . . 113.8(5)
C5 C6 C7 . . 124.1(5)
O5 C7 O6 . . 125.9(5)
O5 C7 C6 . . 118.9(5)
O6 C7 C6 . . 115.1(5)
O3 C8 O4 . . 125.4(7)
O3 C8 C4 . . 117.3(6)
O4 C8 C4 . . 117.2(6)

loop_
_geom_bond_atom_site_label_1
_geom_bond_atom_site_label_2
_geom_bond_site_symmetry_2
_geom_bond_distance
Ce1 O6 . 2.456(4)
Ce1 O1 . 2.502(4)
Ce1 O1w . 2.512(5)
Ce1 O4w . 2.523(4)
Ce1 O2w . 2.532(4)
Ce1 O2 4_455 2.536(4)
Ce1 O5w . 2.552(5)
Ce1 O3w . 2.598(4)
Ce1 N1 . 2.615(5)
O1 C1 . 1.268(6)
O2 C1 . 1.237(6)
O2 Ce1 4 2.536(4)
O3 C8 . 1.242(9)
O4 C8 . 1.249(8)
O5 C7 . 1.228(7)
O6 C7 . 1.266(7)
O1w H11 . 0.8399
O1w H12 . 0.8400
O2w H21 . 0.8399
O2w H22 . 0.8400
O3w H31 . 0.8401
O3w H32 . 0.8399
O4w H41 . 0.8401
O4w H42 . 0.8399
O5w H51 . 0.8400
O5w H52 . 0.8399
O6w H61 . 0.8399
O6w H62 . 0.8401
O7w H71 . 0.8399
O7w H72 . 0.8401
O8w H81 . 0.8400
O8w H82 . 0.8400
O9w H91 . 0.8400
O9w H92 . 0.8399
N1 C6 . 1.344(7)
N1 C2 . 1.347(7)
C1 C2 . 1.509(8)
C2 C3 . 1.383(8)
C3 C4 . 1.394(8)
C3 H3 . 0.9300
C4 C5 . 1.395(8)
C4 C8 . 1.523(8)
C5 C6 . 1.390(8)
C5 H5 . 0.9300
C6 C7 . 1.530(8)

loop_
_geom_hbond_atom_site_label_D
_geom_hbond_atom_site_label_H
_geom_hbond_atom_site_label_A
_geom_hbond_site_symmetry_A
_geom_hbond_distance_DH
_geom_hbond_distance_HA
_geom_hbond_distance_DA
_geom_hbond_angle_DHA
O1w H12 O6w 1_455 0.84 2.00 2.789(7) 157
O1w H11 O5 2_665 0.84 2.00 2.723(7) 144
O2w H21 O3 3_655 0.84 2.05 2.762(7) 142
O2w H22 O6w . 0.84 2.31 2.699(7) 109
O3w H31 O9w . 0.84 1.89 2.710(10) 165
O4w H41 O4 2_665 0.84 2.03 2.693(7) 136
O4w H42 O4 3_655 0.84 2.02 2.713(7) 139
O5w H52 O7w . 0.84 2.25 2.762(9) 119
O6w H61 O1 4 0.84 2.04 2.751(7) 142
O6w H62 O8w 2_665 0.84 2.09 2.825(9) 146
O7w H71 O3 4 0.84 1.99 2.818(9) 169
O7w H72 O8w 1_655 0.84 2.36 3.169(10) 162
O8w H81 O5 . 0.84 2.22 2.778(8) 124
O8w H82 O9w . 0.84 2.45 2.756(11) 103
O9w H91 O4w 4_465 0.84 2.29 2.895(9) 130

loop_
_geom_torsion_atom_site_label_1
_geom_torsion_atom_site_label_2
_geom_torsion_atom_site_label_3
_geom_torsion_atom_site_label_4
_geom_torsion_site_symmetry_1
_geom_torsion
O6 Ce1 O1 C1 . -4.4(5)
O1w Ce1 O1 C1 . 148.5(5)
O4w Ce1 O1 C1 . -133.6(4)
O2w Ce1 O1 C1 . -138.8(5)
O2 Ce1 O1 C1 4_455 70.2(4)
O5w Ce1 O1 C1 . -71.7(5)
O3w Ce1 O1 C1 . 102.7(5)
N1 Ce1 O1 C1 . -4.3(4)
O1 Ce1 O6 C7 . -6.2(6)
O1w Ce1 O6 C7 . -135.7(5)
O4w Ce1 O6 C7 . 142.8(5)
O2w Ce1 O6 C7 . 90.0(5)
O2 Ce1 O6 C7 4_455 -76.6(5)
O5w Ce1 O6 C7 . 68.5(5)
O3w Ce1 O6 C7 . -148.3(5)
N1 Ce1 O6 C7 . -6.3(5)
O6 Ce1 N1 C6 . 1.1(4)
O1 Ce1 N1 C6 . -178.8(4)
O1w Ce1 N1 C6 . 141.2(4)
O4w Ce1 N1 C6 . -47.1(5)
O2w Ce1 N1 C6 . -131.6(4)
O2 Ce1 N1 C6 4_455 96.0(4)
O5w Ce1 N1 C6 . -80.1(4)
O3w Ce1 N1 C6 . 45.3(4)
O6 Ce1 N1 C2 . -171.8(5)
O1 Ce1 N1 C2 . 8.3(4)
O1w Ce1 N1 C2 . -31.7(5)
O4w Ce1 N1 C2 . 140.1(4)
O2w Ce1 N1 C2 . 55.5(4)
O2 Ce1 N1 C2 4_455 -76.9(4)
O5w Ce1 N1 C2 . 107.0(4)
O3w Ce1 N1 C2 . -127.5(4)
Ce1 O2 C1 O1 4 -72.8(9)
Ce1 O2 C1 C2 4 105.5(6)
Ce1 O1 C1 O2 . 178.7(4)
Ce1 O1 C1 C2 . 0.4(7)
C6 N1 C2 C3 . -1.8(8)
Ce1 N1 C2 C3 . 171.2(4)
C6 N1 C2 C1 . 175.7(5)
Ce1 N1 C2 C1 . -11.3(6)
O2 C1 C2 N1 . -171.1(5)
O1 C1 C2 N1 . 7.3(7)
O2 C1 C2 C3 . 6.3(8)
O1 C1 C2 C3 . -175.2(5)
N1 C2 C3 C4 . 3.4(8)
C1 C2 C3 C4 . -173.9(5)
C2 C3 C4 C5 . -0.3(8)
C2 C3 C4 C8 . 177.7(5)
C3 C4 C5 C6 . -4.2(8)
C8 C4 C5 C6 . 177.8(5)
C2 N1 C6 C5 . -3.0(8)
Ce1 N1 C6 C5 . -176.0(4)
C2 N1 C6 C7 . 175.5(5)
Ce1 N1 C6 C7 . 2.6(6)
C4 C5 C6 N1 . 6.0(8)
C4 C5 C6 C7 . -172.4(5)
Ce1 O6 C7 O5 . -171.5(5)
Ce1 O6 C7 C6 . 9.8(7)
N1 C6 C7 O5 . 173.9(5)
C5 C6 C7 O5 . -7.6(8)
N1 C6 C7 O6 . -7.4(7)
C5 C6 C7 O6 . 171.1(5)
C3 C4 C8 O3 . 19.8(9)
C5 C4 C8 O3 . -162.2(7)
C3 C4 C8 O4 . -156.7(6)
C5 C4 C8 O4 . 21.2(9)
